data_1560205
loop_
_publ_author_name
'Zhong, Xia'
'Zhong, Ziwei'
'Wu, Zhikun'
'Ye, Zhen'
'Feng, Yuxiang'
'Dong, Shunxi'
'Liu, Xiaohua'
'Peng, Qian'
'Feng, Xiaoming'

_publ_section_title
;
 Chiral Lewis acid-bonded picolinaldehyde enables enantiodivergent
 carbonyl catalysis in the Mannich/condensation reaction of glycine ester
;
_journal_issue 12
_journal_name_full 'Chemical Science'
_journal_page_first 4353
_journal_page_last 4360
_journal_paper_doi 10.1039/D0SC07052A
_journal_volume 12
_journal_year 2021
_chemical_absolute_configuration syn
_chemical_formula_moiety 'C31 H44 N4 O4 Yb, C4 H8 O, 3(C F3 O3 S), 2(H2 O)'
_chemical_formula_sum 'C38 H56 F9 N4 O16 S3 Yb'
_chemical_formula_weight 1265.08
_space_group_crystal_system orthorhombic
_space_group_IT_number 18
_space_group_name_Hall 'P 2 2ab'
_space_group_name_H-M_alt 'P 21 21 2'
_atom_sites_solution_hydrogens mixed
_atom_sites_solution_primary dual
_atom_sites_solution_secondary difmap
_audit_creation_method SHELXL-2018/3
_audit_update_record
;
2020-06-20 deposited with the CCDC.	2021-01-22 downloaded from the CCDC.
;
_cell_angle_alpha 90
_cell_angle_beta 90
_cell_angle_gamma 90
_cell_formula_units_Z 4
_cell_length_a 23.0690(11)
_cell_length_b 24.5839(12)
_cell_length_c 9.5501(4)
_cell_measurement_reflns_used 9849
_cell_measurement_temperature 150(2)
_cell_measurement_theta_max 27.50
_cell_measurement_theta_min 2.42
_cell_volume 5416.1(4)
_computing_cell_refinement 'Bruker SAINT'
_computing_data_collection 'Bruker APEX3'
_computing_data_reduction 'Bruker SAINT'
_computing_molecular_graphics 'Bruker SHELXTL'
_computing_publication_material 'Bruker SHELXTL'
_computing_structure_refinement 'SHELXL-2018/3 (Sheldrick, 2018)'
_computing_structure_solution 'SHELXT (Sheldrick 2008)'
_diffrn_ambient_temperature 150(2)
_diffrn_measured_fraction_theta_full 0.996
_diffrn_measured_fraction_theta_max 0.988
_diffrn_measurement_device_type 'Bruker D8 Photon II'
_diffrn_measurement_method '\f and \w scans'
_diffrn_radiation_type MoK\a
_diffrn_radiation_wavelength 0.71073
_diffrn_reflns_av_R_equivalents 0.0385
_diffrn_reflns_av_unetI/netI 0.0152
_diffrn_reflns_Laue_measured_fraction_full 0.996
_diffrn_reflns_Laue_measured_fraction_max 0.988
_diffrn_reflns_limit_h_max 29
_diffrn_reflns_limit_h_min -30
_diffrn_reflns_limit_k_max 31
_diffrn_reflns_limit_k_min -31
_diffrn_reflns_limit_l_max 12
_diffrn_reflns_limit_l_min -12
_diffrn_reflns_number 320140
_diffrn_reflns_point_group_measured_fraction_full 0.994
_diffrn_reflns_point_group_measured_fraction_max 0.986
_diffrn_reflns_theta_full 25.242
_diffrn_reflns_theta_max 27.636
_diffrn_reflns_theta_min 2.288
_exptl_absorpt_coefficient_mu 1.937
_exptl_absorpt_correction_T_max 0.6163
_exptl_absorpt_correction_T_min 0.3526
_exptl_absorpt_correction_type numerical
_exptl_absorpt_process_details 'SADABS (Krause et al., 2015)'
_exptl_crystal_colour colourless
_exptl_crystal_density_diffrn 1.551
_exptl_crystal_description block
_exptl_crystal_F_000 2556
_exptl_crystal_recrystallization_method 'Re-crystallisation from solvent: THF, EA, Hexane'
_exptl_crystal_size_max 0.433
_exptl_crystal_size_mid 0.362
_exptl_crystal_size_min 0.168
_refine_diff_density_max 0.963
_refine_diff_density_min -0.699
_refine_diff_density_rms 0.072
_refine_ls_abs_structure_details
; 
 Refined as an inversion twin. 
;
_refine_ls_abs_structure_Flack 0.019(6)
_refine_ls_extinction_method none
_refine_ls_goodness_of_fit_ref 1.125
_refine_ls_hydrogen_treatment mixed
_refine_ls_matrix_type full
_refine_ls_number_parameters 704
_refine_ls_number_reflns 12456
_refine_ls_number_restraints 55
_refine_ls_restrained_S_all 1.128
_refine_ls_R_factor_all 0.0222
_refine_ls_R_factor_gt 0.0215
_refine_ls_shift/su_max 0.004
_refine_ls_shift/su_mean 0.000
_refine_ls_structure_factor_coef Fsqd
_refine_ls_weighting_details 'w=1/[\s^2^(Fo^2^)+(0.0251P)^2^+5.4420P] where P=(Fo^2^+2Fc^2^)/3'
_refine_ls_weighting_scheme calc
_refine_ls_wR_factor_gt 0.0565
_refine_ls_wR_factor_ref 0.0572
_reflns_Friedel_coverage 0.804
_reflns_Friedel_fraction_full 0.991
_reflns_Friedel_fraction_max 0.983
_reflns_number_gt 12275
_reflns_number_total 12456
_reflns_threshold_expression 'I > 2\s(I)'
_cod_data_source_file d0sc07052a2.cif
_cod_data_source_block zhx009
_cod_depositor_comments 'Adding full bibliography for 1560204--1560206.cif.'
_cod_database_code 1560205
_shelx_shelxl_version_number 2018/3
_shelx_space_group_comment
; 
The symmetry employed for this shelxl refinement is uniquely defined 
by the following loop, which should always be used as a source of 
symmetry information in preference to the above space-group names. 
They are only intended as comments. 
;
_shelx_estimated_absorpt_t_min 0.488
_shelx_estimated_absorpt_t_max 0.737

loop_
_space_group_symop_operation_xyz
'x, y, z'
'-x, -y, z'
'-x+1/2, y+1/2, -z'
'x+1/2, -y+1/2, -z'

loop_
_atom_site_label
_atom_site_type_symbol
_atom_site_fract_x
_atom_site_fract_y
_atom_site_fract_z
_atom_site_U_iso_or_equiv
_atom_site_adp_type
_atom_site_occupancy
_atom_site_site_symmetry_order
_atom_site_calc_flag
_atom_site_refinement_flags_posn
_atom_site_refinement_flags_adp
_atom_site_refinement_flags_occupancy
_atom_site_disorder_assembly
_atom_site_disorder_group
Yb Yb 0.73955(2) 0.60885(2) 0.57593(2) 0.02013(4) Uani 1 1 d . . . . .
O1 O 0.77907(11) 0.55581(10) 0.4143(3) 0.0203(5) Uani 1 1 d . . . . .
O2 O 0.70312(14) 0.52434(11) 0.6250(3) 0.0297(6) Uani 1 1 d . . . . .
O3 O 0.67700(11) 0.63126(10) 0.4158(3) 0.0215(5) Uani 1 1 d . . . . .
O4 O 0.79368(11) 0.66755(11) 0.4465(3) 0.0213(5) Uani 1 1 d . . . . .
N1 N 0.75631(15) 0.50822(12) 0.3582(3) 0.0210(6) Uani 1 1 d . . . . .
N2 N 0.68339(16) 0.43449(14) 0.6369(4) 0.0273(7) Uani 1 1 d D . . . .
H2N H 0.6895(18) 0.4036(12) 0.597(4) 0.019(10) Uiso 1 1 d D . . . .
N3 N 0.68650(13) 0.65271(13) 0.2831(3) 0.0204(6) Uani 1 1 d . . . . .
N4 N 0.82356(14) 0.70817(13) 0.2451(3) 0.0225(6) Uani 1 1 d D . . . .
H4N H 0.809(3) 0.728(2) 0.177(5) 0.060(19) Uiso 1 1 d D . . . .
C1 C 0.69645(17) 0.51802(16) 0.2984(4) 0.0233(8) Uani 1 1 d . . . . .
H1A H 0.671453 0.532202 0.374371 0.028 Uiso 1 1 calc R U . . .
H1B H 0.680233 0.482533 0.269042 0.028 Uiso 1 1 calc R U . . .
C2 C 0.69246(17) 0.55701(16) 0.1747(4) 0.0251(8) Uani 1 1 d . . . . .
H2A H 0.710855 0.539066 0.093195 0.030 Uiso 1 1 calc R U . . .
H2B H 0.650909 0.561722 0.151774 0.030 Uiso 1 1 calc R U . . .
C3 C 0.71905(16) 0.61340(16) 0.1889(4) 0.0231(7) Uani 1 1 d . . . . .
H3A H 0.758976 0.609355 0.225487 0.028 Uiso 1 1 calc R U . . .
H3B H 0.721939 0.629732 0.094425 0.028 Uiso 1 1 calc R U . . .
C11 C 0.79598(17) 0.48857(16) 0.2436(4) 0.0248(7) Uani 1 1 d . . . . .
H11A H 0.801617 0.518227 0.174762 0.030 Uiso 1 1 calc R U . . .
H11B H 0.777310 0.457760 0.194370 0.030 Uiso 1 1 calc R U . . .
C12 C 0.85431(18) 0.47056(15) 0.2975(4) 0.0245(8) Uani 1 1 d . . . . .
C13 C 0.90062(19) 0.46804(17) 0.2031(5) 0.0305(9) Uani 1 1 d . . . . .
H13A H 0.895176 0.478571 0.108345 0.037 Uiso 1 1 calc R U . . .
C14 C 0.9543(2) 0.45020(19) 0.2480(5) 0.0374(10) Uani 1 1 d . . . . .
H14A H 0.985211 0.447057 0.182897 0.045 Uiso 1 1 calc R U . . .
C15 C 0.96327(19) 0.43692(19) 0.3865(5) 0.0376(10) Uani 1 1 d . . . . .
H15A H 1.000565 0.425721 0.417291 0.045 Uiso 1 1 calc R U . . .
C16 C 0.9178(2) 0.43997(18) 0.4806(5) 0.0344(9) Uani 1 1 d . . . . .
H16A H 0.924047 0.431058 0.576204 0.041 Uiso 1 1 calc R U . . .
C17 C 0.86283(18) 0.45598(15) 0.4364(5) 0.0274(8) Uani 1 1 d . . . . .
C18 C 0.81358(19) 0.45866(17) 0.5402(4) 0.0277(8) Uani 1 1 d . . . . .
H18A H 0.819578 0.490234 0.602860 0.033 Uiso 1 1 calc R U . . .
H18B H 0.814000 0.425388 0.598536 0.033 Uiso 1 1 calc R U . . .
C19 C 0.75403(17) 0.46389(14) 0.4691(4) 0.0241(7) Uani 1 1 d . . . . .
H19A H 0.743601 0.428496 0.424085 0.029 Uiso 1 1 calc R U . . .
C20 C 0.71048(16) 0.47684(14) 0.5829(4) 0.0240(7) Uani 1 1 d . . . . .
C21 C 0.6433(2) 0.43547(18) 0.7595(5) 0.0336(9) Uani 1 1 d . . . . .
C22 C 0.6740(3) 0.4590(2) 0.8862(5) 0.0469(13) Uani 1 1 d . . . . .
H22A H 0.709590 0.438485 0.904124 0.070 Uiso 1 1 calc R U . . .
H22B H 0.648440 0.456642 0.967975 0.070 Uiso 1 1 calc R U . . .
H22C H 0.683637 0.497228 0.868293 0.070 Uiso 1 1 calc R U . . .
C23 C 0.5891(2) 0.4691(2) 0.7216(6) 0.0485(13) Uani 1 1 d . . . . .
H23A H 0.600849 0.505960 0.694886 0.073 Uiso 1 1 calc R U . . .
H23B H 0.563189 0.470825 0.802704 0.073 Uiso 1 1 calc R U . . .
H23C H 0.568925 0.451785 0.643060 0.073 Uiso 1 1 calc R U . . .
C24 C 0.6259(3) 0.3766(2) 0.7846(6) 0.0526(15) Uani 1 1 d . . . . .
H24A H 0.660461 0.354982 0.806104 0.079 Uiso 1 1 calc R U . . .
H24B H 0.607174 0.362090 0.700383 0.079 Uiso 1 1 calc R U . . .
H24C H 0.598791 0.374772 0.863493 0.079 Uiso 1 1 calc R U . . .
C31 C 0.62794(16) 0.66595(17) 0.2213(4) 0.0251(8) Uani 1 1 d . . . . .
H31A H 0.632608 0.673561 0.120138 0.030 Uiso 1 1 calc R U . . .
H31B H 0.602383 0.633812 0.230821 0.030 Uiso 1 1 calc R U . . .
C32 C 0.59943(16) 0.71378(16) 0.2897(4) 0.0236(7) Uani 1 1 d . . . . .
C33 C 0.54013(17) 0.72118(18) 0.2663(5) 0.0311(9) Uani 1 1 d . . . . .
H33A H 0.519319 0.695553 0.211417 0.037 Uiso 1 1 calc R U . . .
C34 C 0.5115(2) 0.7657(2) 0.3228(6) 0.0412(11) Uani 1 1 d . . . . .
H34A H 0.471204 0.770495 0.305990 0.049 Uiso 1 1 calc R U . . .
C35 C 0.5413(2) 0.80282(18) 0.4031(6) 0.0404(11) Uani 1 1 d . . . . .
H35A H 0.521539 0.833068 0.442647 0.048 Uiso 1 1 calc R U . . .
C36 C 0.60003(19) 0.79592(16) 0.4260(6) 0.0342(9) Uani 1 1 d . . . . .
H36A H 0.620544 0.821696 0.481156 0.041 Uiso 1 1 calc R U . . .
C37 C 0.62950(17) 0.75158(16) 0.3692(4) 0.0252(8) Uani 1 1 d . . . . .
C38 C 0.69363(17) 0.74388(15) 0.3972(4) 0.0250(8) Uani 1 1 d . . . . .
H38A H 0.698918 0.729313 0.492977 0.030 Uiso 1 1 calc R U . . .
H38B H 0.713314 0.779611 0.392368 0.030 Uiso 1 1 calc R U . . .
C39 C 0.72151(16) 0.70537(15) 0.2929(4) 0.0214(7) Uani 1 1 d . . . . .
H39A H 0.721726 0.723191 0.198759 0.026 Uiso 1 1 calc R U . . .
C40 C 0.78366(17) 0.69222(15) 0.3337(4) 0.0217(7) Uani 1 1 d . . . . .
C41 C 0.88782(16) 0.69879(17) 0.2583(4) 0.0260(8) Uani 1 1 d . . . . .
C42 C 0.91379(19) 0.7225(2) 0.1236(5) 0.0371(10) Uani 1 1 d . . . . .
H42A H 0.904936 0.761411 0.118261 0.056 Uiso 1 1 calc R U . . .
H42B H 0.897125 0.703840 0.042354 0.056 Uiso 1 1 calc R U . . .
H42C H 0.955918 0.717325 0.124248 0.056 Uiso 1 1 calc R U . . .
C43 C 0.9099(2) 0.7285(2) 0.3863(5) 0.0373(10) Uani 1 1 d . . . . .
H43A H 0.899516 0.767105 0.379675 0.056 Uiso 1 1 calc R U . . .
H43B H 0.952157 0.724961 0.391579 0.056 Uiso 1 1 calc R U . . .
H43C H 0.892347 0.712814 0.470502 0.056 Uiso 1 1 calc R U . . .
C44 C 0.8996(2) 0.63785(19) 0.2663(5) 0.0355(10) Uani 1 1 d . . . . .
H44A H 0.880653 0.619564 0.187353 0.053 Uiso 1 1 calc R U . . .
H44B H 0.884129 0.623458 0.354414 0.053 Uiso 1 1 calc R U . . .
H44C H 0.941437 0.631354 0.262194 0.053 Uiso 1 1 calc R U . . .
S1S S 0.81688(5) 0.83098(4) 0.67393(11) 0.0301(2) Uani 1 1 d . . . . .
S2S S 0.62498(5) 0.63779(4) 0.82529(10) 0.0270(2) Uani 1 1 d . . . . .
S3S S 0.83664(5) 0.56786(6) 0.85557(12) 0.0375(3) Uani 1 1 d . . . . .
O1S O 0.80369(15) 0.83506(13) 0.5269(3) 0.0358(7) Uani 1 1 d . . . . .
O2S O 0.82355(17) 0.77600(13) 0.7252(4) 0.0431(8) Uani 1 1 d . . . . .
O3S O 0.78416(16) 0.86693(15) 0.7625(4) 0.0453(8) Uani 1 1 d . . . . .
O4S O 0.65547(13) 0.61677(14) 0.7037(3) 0.0343(7) Uani 1 1 d . . . . .
O5S O 0.60453(17) 0.59726(13) 0.9186(4) 0.0452(8) Uani 1 1 d . . . . .
O6S O 0.65384(17) 0.68333(15) 0.8885(3) 0.0450(9) Uani 1 1 d . . . . .
O7S O 0.81024(16) 0.58130(14) 0.7215(3) 0.0386(7) Uani 1 1 d . . . . .
O8S O 0.8375(3) 0.5106(2) 0.8813(6) 0.094(2) Uani 1 1 d . . . . .
O9S O 0.81888(18) 0.6000(3) 0.9683(4) 0.0759(16) Uani 1 1 d . . . . .
O10S O 0.74926(14) 0.68720(12) 0.7085(3) 0.0324(7) Uani 1 1 d D . . . .
H1SO H 0.724(2) 0.693(2) 0.765(5) 0.049 Uiso 1 1 d D U . . .
H2SO H 0.7807(17) 0.704(2) 0.707(7) 0.049 Uiso 1 1 d D U . . .
O11S O 0.6806(3) 0.8247(3) 0.0194(7) 0.104(2) Uani 1 1 d D . . . .
O12S O 0.77865(19) 0.7644(2) 0.0104(5) 0.0613(12) Uani 1 1 d D . . . .
H3SO H 0.750(2) 0.785(3) 0.020(9) 0.092 Uiso 1 1 d D U . . .
H4SO H 0.802(3) 0.773(3) -0.054(4) 0.092 Uiso 1 1 d D U . . .
F1S F 0.92665(13) 0.83274(13) 0.6012(4) 0.0535(8) Uani 1 1 d . . . . .
F2S F 0.91118(16) 0.85483(16) 0.8144(4) 0.0628(10) Uani 1 1 d . . . . .
F3S F 0.89053(14) 0.91039(12) 0.6482(4) 0.0549(9) Uani 1 1 d . . . . .
F4S F 0.5251(2) 0.6847(2) 0.8471(7) 0.1075(19) Uani 1 1 d . . . . .
F5S F 0.53087(18) 0.6279(3) 0.6755(6) 0.1026(18) Uani 1 1 d . . . . .
F6S F 0.5718(2) 0.7056(2) 0.6609(6) 0.1017(18) Uani 1 1 d . . . . .
F7S F 0.9322(2) 0.5557(3) 0.7199(6) 0.128(3) Uani 1 1 d . . . . .
F8S F 0.94323(16) 0.5740(3) 0.9381(6) 0.113(2) Uani 1 1 d . . . . .
F9S F 0.9185(3) 0.6344(3) 0.7940(7) 0.136(3) Uani 1 1 d . . . . .
C1S C 0.8905(2) 0.8582(2) 0.6851(6) 0.0377(10) Uani 1 1 d . . . . .
C2S C 0.5590(3) 0.6653(3) 0.7464(8) 0.0626(17) Uani 1 1 d . . . . .
C3S C 0.9123(3) 0.5836(4) 0.8239(7) 0.0651(19) Uani 1 1 d . . . . .
C4SA C 0.6522(8) 0.8243(8) -0.1164(18) 0.064(5) Uani 0.49(4) 1 d D . P A 1
H4SA H 0.663225 0.791962 -0.172391 0.077 Uiso 0.49(4) 1 calc R U P A 1
H4SB H 0.660514 0.857721 -0.170535 0.077 Uiso 0.49(4) 1 calc R U P A 1
C5SA C 0.5883(7) 0.8217(10) -0.068(3) 0.079(6) Uani 0.49(4) 1 d D . P A 1
H5SA H 0.561856 0.835677 -0.141438 0.095 Uiso 0.49(4) 1 calc R U P A 1
H5SB H 0.576858 0.784081 -0.043596 0.095 Uiso 0.49(4) 1 calc R U P A 1
C6SA C 0.5878(8) 0.8566(11) 0.054(3) 0.074(6) Uani 0.49(4) 1 d D . P A 1
H6SA H 0.565638 0.839412 0.131400 0.089 Uiso 0.49(4) 1 calc R U P A 1
H6SB H 0.569645 0.892090 0.031969 0.089 Uiso 0.49(4) 1 calc R U P A 1
C7SA C 0.6523(10) 0.8646(9) 0.098(3) 0.070(6) Uani 0.49(4) 1 d D . P A 1
H7SA H 0.666251 0.901452 0.072736 0.084 Uiso 0.49(4) 1 calc R U P A 1
H7SB H 0.657735 0.858712 0.199308 0.084 Uiso 0.49(4) 1 calc R U P A 1
C4SB C 0.6342(10) 0.8178(9) -0.080(3) 0.075(5) Uani 0.51(4) 1 d D . P A 2
H4SC H 0.641642 0.839680 -0.164955 0.090 Uiso 0.51(4) 1 calc R U P A 2
H4SD H 0.630754 0.779101 -0.107285 0.090 Uiso 0.51(4) 1 calc R U P A 2
C5SB C 0.5823(6) 0.8356(9) -0.013(3) 0.072(6) Uani 0.51(4) 1 d D . P A 2
H5SC H 0.561980 0.804545 0.031158 0.086 Uiso 0.51(4) 1 calc R U P A 2
H5SD H 0.555928 0.852895 -0.081379 0.086 Uiso 0.51(4) 1 calc R U P A 2
C6SB C 0.6007(8) 0.8762(8) 0.097(2) 0.065(5) Uani 0.51(4) 1 d D . P A 2
H6SC H 0.581907 0.868378 0.188071 0.078 Uiso 0.51(4) 1 calc R U P A 2
H6SD H 0.590799 0.913777 0.068180 0.078 Uiso 0.51(4) 1 calc R U P A 2
C7SB C 0.6673(10) 0.8684(11) 0.106(3) 0.081(7) Uani 0.51(4) 1 d D . P A 2
H7SC H 0.687589 0.901694 0.074557 0.097 Uiso 0.51(4) 1 calc R U P A 2
H7SD H 0.679040 0.860587 0.203961 0.097 Uiso 0.51(4) 1 calc R U P A 2

loop_
_atom_site_aniso_label
_atom_site_aniso_U_11
_atom_site_aniso_U_22
_atom_site_aniso_U_33
_atom_site_aniso_U_23
_atom_site_aniso_U_13
_atom_site_aniso_U_12
Yb 0.02629(7) 0.01938(7) 0.01473(6) -0.00077(6) 0.00018(6) -0.00070(6)
O1 0.0257(12) 0.0195(11) 0.0158(11) -0.0030(10) -0.0029(11) -0.0019(9)
O2 0.0396(16) 0.0224(13) 0.0272(14) -0.0030(11) 0.0124(12) -0.0021(12)
O3 0.0264(12) 0.0224(11) 0.0158(11) 0.0013(11) -0.0001(11) -0.0004(10)
O4 0.0248(13) 0.0233(12) 0.0158(13) 0.0034(10) -0.0065(10) -0.0012(10)
N1 0.0249(15) 0.0198(13) 0.0184(13) -0.0045(11) 0.0000(13) 0.0006(12)
N2 0.0361(18) 0.0208(15) 0.0250(16) -0.0024(13) 0.0076(14) -0.0037(14)
N3 0.0202(14) 0.0258(16) 0.0153(14) -0.0024(12) -0.0008(12) 0.0012(12)
N4 0.0218(15) 0.0251(16) 0.0206(16) 0.0019(12) 0.0008(12) 0.0002(12)
C1 0.0217(17) 0.0269(19) 0.0213(18) -0.0065(15) -0.0035(14) -0.0007(14)
C2 0.0264(18) 0.031(2) 0.0176(17) -0.0069(15) -0.0054(14) 0.0037(15)
C3 0.0244(16) 0.0245(17) 0.0202(16) -0.0014(15) 0.0077(13) 0.0033(15)
C11 0.0277(19) 0.0269(18) 0.0196(17) -0.0035(14) 0.0022(15) 0.0021(15)
C12 0.0291(19) 0.0175(16) 0.0270(19) -0.0016(14) 0.0009(16) 0.0015(14)
C13 0.034(2) 0.029(2) 0.029(2) -0.0015(16) 0.0044(17) 0.0032(16)
C14 0.029(2) 0.036(2) 0.047(3) -0.004(2) 0.011(2) 0.0033(17)
C15 0.027(2) 0.038(2) 0.048(3) 0.001(2) -0.0020(18) 0.0048(17)
C16 0.038(2) 0.029(2) 0.036(2) 0.0004(18) -0.0065(19) 0.0053(18)
C17 0.0332(19) 0.0186(16) 0.030(2) -0.0014(16) 0.0023(18) 0.0029(14)
C18 0.034(2) 0.0260(19) 0.023(2) 0.0024(14) 0.0008(15) 0.0045(16)
C19 0.029(2) 0.0201(16) 0.0228(16) 0.0004(12) 0.0044(14) -0.0006(14)
C20 0.0313(19) 0.0212(16) 0.0196(16) -0.0017(15) 0.0034(17) -0.0010(13)
C21 0.043(2) 0.030(2) 0.027(2) -0.0048(17) 0.0121(18) -0.0097(18)
C22 0.063(3) 0.051(3) 0.026(2) -0.006(2) 0.008(2) -0.014(3)
C23 0.042(3) 0.051(3) 0.052(3) -0.004(3) 0.014(2) -0.002(2)
C24 0.072(4) 0.036(3) 0.050(3) -0.002(2) 0.027(3) -0.017(2)
C31 0.0226(17) 0.033(2) 0.0198(17) -0.0030(15) -0.0026(14) 0.0052(15)
C32 0.0218(18) 0.0275(19) 0.0216(18) 0.0065(15) 0.0001(14) 0.0035(14)
C33 0.0227(19) 0.033(2) 0.037(2) 0.0043(18) 0.0044(17) 0.0030(16)
C34 0.027(2) 0.036(2) 0.060(3) 0.008(2) 0.012(2) 0.0074(18)
C35 0.036(2) 0.027(2) 0.059(3) 0.002(2) 0.016(2) 0.0062(17)
C36 0.036(2) 0.0237(18) 0.043(2) 0.000(2) 0.010(2) 0.0020(15)
C37 0.0261(19) 0.0228(18) 0.0267(18) 0.0040(15) 0.0034(15) 0.0028(15)
C38 0.0266(18) 0.0228(17) 0.025(2) -0.0013(14) 0.0001(15) 0.0015(14)
C39 0.0190(16) 0.0235(17) 0.0217(18) 0.0038(14) -0.0001(14) -0.0016(13)
C40 0.0218(17) 0.0202(17) 0.0232(18) -0.0036(14) -0.0039(14) 0.0016(13)
C41 0.0190(17) 0.032(2) 0.027(2) -0.0016(16) 0.0005(15) -0.0001(14)
C42 0.026(2) 0.051(3) 0.033(2) 0.005(2) 0.0068(17) -0.0013(19)
C43 0.032(2) 0.042(2) 0.038(3) -0.0050(19) -0.0092(18) -0.0058(19)
C44 0.031(2) 0.033(2) 0.043(3) -0.002(2) 0.0010(19) 0.0076(17)
S1S 0.0367(5) 0.0244(5) 0.0292(5) 0.0061(4) -0.0029(4) -0.0032(4)
S2S 0.0344(5) 0.0261(5) 0.0206(4) 0.0005(4) 0.0060(4) 0.0032(4)
S3S 0.0322(5) 0.0583(7) 0.0219(5) 0.0042(5) -0.0068(4) -0.0035(5)
O1S 0.0428(17) 0.0330(16) 0.0315(15) 0.0062(13) -0.0074(13) -0.0085(14)
O2S 0.059(2) 0.0280(16) 0.0422(19) 0.0137(14) -0.0077(17) -0.0057(15)
O3S 0.0496(19) 0.0458(19) 0.0404(19) 0.0031(16) 0.0084(16) 0.0065(16)
O4S 0.0361(15) 0.0387(18) 0.0281(15) -0.0101(13) 0.0101(12) 0.0000(13)
O5S 0.067(2) 0.0386(18) 0.0298(15) 0.0049(15) 0.0102(18) -0.0092(15)
O6S 0.060(2) 0.0445(19) 0.0310(17) -0.0119(14) 0.0164(15) -0.0124(17)
O7S 0.0494(19) 0.0428(18) 0.0235(15) 0.0002(13) -0.0114(14) 0.0072(15)
O8S 0.131(5) 0.069(3) 0.083(4) 0.042(3) -0.055(4) -0.024(3)
O9S 0.046(2) 0.146(5) 0.0351(19) -0.023(3) 0.0017(16) 0.015(3)
O10S 0.040(2) 0.0293(14) 0.0275(14) -0.0047(11) 0.0013(13) -0.0049(12)
O11S 0.069(3) 0.125(5) 0.119(5) -0.035(4) -0.020(3) 0.037(4)
O12S 0.052(2) 0.086(3) 0.046(2) 0.037(2) 0.0104(18) 0.017(2)
F1S 0.0388(15) 0.0519(17) 0.070(2) -0.0123(17) -0.0016(15) 0.0054(13)
F2S 0.062(2) 0.074(2) 0.052(2) -0.0094(18) -0.0283(17) 0.0024(18)
F3S 0.0464(17) 0.0295(14) 0.089(3) 0.0025(15) -0.0082(17) -0.0092(12)
F4S 0.067(3) 0.101(4) 0.155(5) 0.013(3) 0.053(3) 0.044(3)
F5S 0.049(2) 0.151(5) 0.107(4) 0.006(3) -0.033(2) -0.006(3)
F6S 0.086(3) 0.106(4) 0.113(4) 0.069(3) 0.001(3) 0.037(3)
F7S 0.058(3) 0.247(8) 0.080(3) -0.065(4) 0.012(2) 0.036(4)
F8S 0.0360(19) 0.225(7) 0.079(3) -0.029(4) -0.022(2) 0.003(3)
F9S 0.132(5) 0.140(5) 0.136(5) 0.014(4) 0.013(4) -0.096(4)
C1S 0.037(2) 0.031(2) 0.045(3) -0.005(2) -0.011(2) 0.0025(18)
C2S 0.046(3) 0.068(4) 0.074(4) 0.017(4) 0.010(3) 0.019(3)
C3S 0.033(3) 0.115(6) 0.048(3) -0.014(4) 0.007(2) -0.012(3)
C4SA 0.043(7) 0.040(7) 0.109(13) 0.008(7) 0.011(7) 0.002(5)
C5SA 0.046(6) 0.062(10) 0.130(14) 0.014(10) 0.018(8) -0.005(6)
C6SA 0.058(7) 0.049(11) 0.115(13) 0.029(8) 0.029(7) 0.009(7)
C7SA 0.064(9) 0.057(10) 0.088(13) 0.016(9) 0.029(8) 0.001(7)
C4SB 0.067(9) 0.063(10) 0.095(11) -0.008(9) -0.018(9) 0.002(7)
C5SB 0.073(8) 0.047(10) 0.095(12) 0.019(8) -0.006(7) 0.006(6)
C6SB 0.078(8) 0.048(8) 0.069(9) 0.028(6) 0.017(6) -0.007(6)
C7SB 0.078(8) 0.075(13) 0.090(15) -0.024(12) 0.009(8) -0.004(7)

loop_
_atom_type_symbol
_atom_type_description
_atom_type_scat_dispersion_real
_atom_type_scat_dispersion_imag
_atom_type_scat_source
C C 0.0033 0.0016 'International Tables Vol C Tables 4.2.6.8 and 6.1.1.4'
H H 0.0000 0.0000 'International Tables Vol C Tables 4.2.6.8 and 6.1.1.4'
N N 0.0061 0.0033 'International Tables Vol C Tables 4.2.6.8 and 6.1.1.4'
O O 0.0106 0.0060 'International Tables Vol C Tables 4.2.6.8 and 6.1.1.4'
F F 0.0171 0.0103 'International Tables Vol C Tables 4.2.6.8 and 6.1.1.4'
S S 0.1246 0.1234 'International Tables Vol C Tables 4.2.6.8 and 6.1.1.4'
Yb Yb -0.3850 5.5486 'International Tables Vol C Tables 4.2.6.8 and 6.1.1.4'

loop_
_geom_angle_atom_site_label_1
_geom_angle_atom_site_label_2
_geom_angle_atom_site_label_3
_geom_angle
_geom_angle_site_symmetry_1
_geom_angle_site_symmetry_3
_geom_angle_publ_flag
O3 Yb O1 86.10(10) . . ?
O3 Yb O7S 173.37(12) . . ?
O1 Yb O7S 87.43(11) . . ?
O3 Yb O4 79.70(9) . . ?
O1 Yb O4 76.64(9) . . ?
O7S Yb O4 97.42(11) . . ?
O3 Yb O2 97.49(11) . . ?
O1 Yb O2 76.10(10) . . ?
O7S Yb O2 82.31(12) . . ?
O4 Yb O2 152.72(10) . . ?
O3 Yb O4S 78.00(11) . . ?
O1 Yb O4S 140.01(10) . . ?
O7S Yb O4S 108.01(13) . . ?
O4 Yb O4S 134.26(11) . . ?
O2 Yb O4S 70.04(11) . . ?
O3 Yb O10S 103.78(10) . . ?
O1 Yb O10S 146.12(10) . . ?
O7S Yb O10S 80.93(12) . . ?
O4 Yb O10S 73.52(10) . . ?
O2 Yb O10S 132.70(10) . . ?
O4S Yb O10S 73.80(11) . . ?
N1 O1 Yb 127.5(2) . . ?
C20 O2 Yb 137.2(3) . . ?
N3 O3 Yb 129.3(2) . . ?
C40 O4 Yb 132.1(2) . . ?
O1 N1 C11 108.7(3) . . ?
O1 N1 C1 110.9(3) . . ?
C11 N1 C1 109.4(3) . . ?
O1 N1 C19 110.3(3) . . ?
C11 N1 C19 107.3(3) . . ?
C1 N1 C19 110.2(3) . . ?
C20 N2 C21 126.0(3) . . ?
O3 N3 C31 107.3(3) . . ?
O3 N3 C3 112.1(3) . . ?
C31 N3 C3 110.4(3) . . ?
O3 N3 C39 110.4(3) . . ?
C31 N3 C39 108.3(3) . . ?
C3 N3 C39 108.3(3) . . ?
C40 N4 C41 126.3(3) . . ?
N1 C1 C2 116.6(3) . . ?
C3 C2 C1 118.6(3) . . ?
N3 C3 C2 115.7(3) . . ?
N1 C11 C12 112.9(3) . . ?
C17 C12 C13 119.7(4) . . ?
C17 C12 C11 121.9(4) . . ?
C13 C12 C11 118.3(4) . . ?
C14 C13 C12 119.9(4) . . ?
C15 C14 C13 120.5(4) . . ?
C14 C15 C16 119.7(4) . . ?
C15 C16 C17 120.6(4) . . ?
C12 C17 C16 119.4(4) . . ?
C12 C17 C18 120.6(4) . . ?
C16 C17 C18 119.9(4) . . ?
C17 C18 C19 112.8(3) . . ?
C20 C19 N1 111.9(3) . . ?
C20 C19 C18 107.1(3) . . ?
N1 C19 C18 109.7(3) . . ?
O2 C20 N2 123.2(4) . . ?
O2 C20 C19 121.3(3) . . ?
N2 C20 C19 115.4(3) . . ?
N2 C21 C22 110.1(4) . . ?
N2 C21 C24 105.8(4) . . ?
C22 C21 C24 111.2(4) . . ?
N2 C21 C23 109.1(4) . . ?
C22 C21 C23 111.1(4) . . ?
C24 C21 C23 109.4(4) . . ?
C32 C31 N3 113.1(3) . . ?
C37 C32 C33 119.3(4) . . ?
C37 C32 C31 123.1(3) . . ?
C33 C32 C31 117.5(4) . . ?
C34 C33 C32 120.5(4) . . ?
C35 C34 C33 120.1(4) . . ?
C34 C35 C36 119.7(4) . . ?
C35 C36 C37 120.8(4) . . ?
C32 C37 C36 119.6(4) . . ?
C32 C37 C38 120.1(3) . . ?
C36 C37 C38 120.3(4) . . ?
C37 C38 C39 112.1(3) . . ?
C38 C39 C40 111.4(3) . . ?
C38 C39 N3 110.1(3) . . ?
C40 C39 N3 109.5(3) . . ?
O4 C40 N4 124.6(4) . . ?
O4 C40 C39 119.7(3) . . ?
N4 C40 C39 115.7(3) . . ?
N4 C41 C43 109.0(3) . . ?
N4 C41 C44 109.2(3) . . ?
C43 C41 C44 112.0(4) . . ?
N4 C41 C42 104.8(3) . . ?
C43 C41 C42 111.2(4) . . ?
C44 C41 C42 110.2(4) . . ?
O3S S1S O1S 114.8(2) . . ?
O3S S1S O2S 115.6(2) . . ?
O1S S1S O2S 114.7(2) . . ?
O3S S1S C1S 103.2(2) . . ?
O1S S1S C1S 103.2(2) . . ?
O2S S1S C1S 102.9(2) . . ?
O5S S2S O6S 116.0(2) . . ?
O5S S2S O4S 114.4(2) . . ?
O6S S2S O4S 112.9(2) . . ?
O5S S2S C2S 104.0(3) . . ?
O6S S2S C2S 105.7(3) . . ?
O4S S2S C2S 101.8(3) . . ?
O9S S3S O8S 115.4(4) . . ?
O9S S3S O7S 115.3(3) . . ?
O8S S3S O7S 112.4(3) . . ?
O9S S3S C3S 106.9(3) . . ?
O8S S3S C3S 103.0(4) . . ?
O7S S3S C3S 102.0(3) . . ?
S2S O4S Yb 149.6(2) . . ?
S3S O7S Yb 156.3(2) . . ?
C7SB O11S C4SB 108.6(13) . . ?
C7SA O11S C4SA 105.8(12) . . ?
F1S C1S F2S 108.1(4) . . ?
F1S C1S F3S 107.2(5) . . ?
F2S C1S F3S 107.8(4) . . ?
F1S C1S S1S 112.3(3) . . ?
F2S C1S S1S 111.5(4) . . ?
F3S C1S S1S 109.7(3) . . ?
F5S C2S F6S 108.5(7) . . ?
F5S C2S F4S 109.5(6) . . ?
F6S C2S F4S 108.0(6) . . ?
F5S C2S S2S 111.4(5) . . ?
F6S C2S S2S 110.3(5) . . ?
F4S C2S S2S 108.9(5) . . ?
F9S C3S F7S 107.8(7) . . ?
F9S C3S F8S 107.2(7) . . ?
F7S C3S F8S 110.3(7) . . ?
F9S C3S S3S 110.5(6) . . ?
F7S C3S S3S 110.8(5) . . ?
F8S C3S S3S 110.0(5) . . ?
O11S C4SA C5SA 99.4(11) . . ?
C6SA C5SA C4SA 103.0(12) . . ?
C5SA C6SA C7SA 106.3(10) . . ?
O11S C7SA C6SA 102.5(13) . . ?
C5SB C4SB O11S 107.0(13) . . ?
C4SB C5SB C6SB 106.3(11) . . ?
C5SB C6SB C7SB 103.7(10) . . ?
O11S C7SB C6SB 106.3(12) . . ?

loop_
_geom_bond_atom_site_label_1
_geom_bond_atom_site_label_2
_geom_bond_distance
_geom_bond_site_symmetry_2
_geom_bond_publ_flag
Yb O3 2.174(3) . ?
Yb O1 2.217(3) . ?
Yb O7S 2.247(3) . ?
Yb O4 2.274(3) . ?
Yb O2 2.290(3) . ?
Yb O4S 2.300(3) . ?
Yb O10S 2.316(3) . ?
O1 N1 1.390(4) . ?
O2 C20 1.247(4) . ?
O3 N3 1.390(4) . ?
O4 C40 1.258(5) . ?
N1 C11 1.506(5) . ?
N1 C1 1.513(5) . ?
N1 C19 1.521(5) . ?
N2 C20 1.319(5) . ?
N2 C21 1.491(5) . ?
N3 C31 1.510(5) . ?
N3 C3 1.519(5) . ?
N3 C39 1.529(5) . ?
N4 C40 1.310(5) . ?
N4 C41 1.505(5) . ?
C1 C2 1.524(6) . ?
C2 C3 1.522(6) . ?
C11 C12 1.507(5) . ?
C12 C17 1.388(6) . ?
C12 C13 1.399(6) . ?
C13 C14 1.381(6) . ?
C14 C15 1.378(7) . ?
C15 C16 1.384(7) . ?
C16 C17 1.392(6) . ?
C17 C18 1.509(6) . ?
C18 C19 1.537(6) . ?
C19 C20 1.513(5) . ?
C21 C22 1.516(7) . ?
C21 C24 1.521(6) . ?
C21 C23 1.542(7) . ?
C31 C32 1.497(5) . ?
C32 C37 1.386(6) . ?
C32 C33 1.398(5) . ?
C33 C34 1.387(6) . ?
C34 C35 1.377(7) . ?
C35 C36 1.384(6) . ?
C36 C37 1.395(6) . ?
C37 C38 1.515(5) . ?
C38 C39 1.517(5) . ?
C39 C40 1.521(5) . ?
C41 C43 1.513(6) . ?
C41 C44 1.524(6) . ?
C41 C42 1.534(6) . ?
S1S O3S 1.437(4) . ?
S1S O1S 1.440(3) . ?
S1S O2S 1.446(3) . ?
S1S C1S 1.828(5) . ?
S2S O5S 1.417(3) . ?
S2S O6S 1.436(4) . ?
S2S O4S 1.452(3) . ?
S2S C2S 1.828(6) . ?
S3S O9S 1.397(5) . ?
S3S O8S 1.428(5) . ?
S3S O7S 1.456(3) . ?
S3S C3S 1.815(6) . ?
O11S C7SB 1.393(16) . ?
O11S C7SA 1.395(16) . ?
O11S C4SB 1.440(15) . ?
O11S C4SA 1.453(16) . ?
F1S C1S 1.315(6) . ?
F2S C1S 1.326(6) . ?
F3S C1S 1.332(6) . ?
F4S C2S 1.328(8) . ?
F5S C2S 1.313(9) . ?
F6S C2S 1.318(8) . ?
F7S C3S 1.291(8) . ?
F8S C3S 1.324(8) . ?
F9S C3S 1.287(10) . ?
C4SA C5SA 1.548(18) . ?
C5SA C6SA 1.45(3) . ?
C6SA C7SA 1.56(2) . ?
C4SB C5SB 1.43(2) . ?
C5SB C6SB 1.51(2) . ?
C6SB C7SB 1.55(2) . ?

loop_
_geom_torsion_atom_site_label_1
_geom_torsion_atom_site_label_2
_geom_torsion_atom_site_label_3
_geom_torsion_atom_site_label_4
_geom_torsion
_geom_torsion_site_symmetry_1
_geom_torsion_site_symmetry_2
_geom_torsion_site_symmetry_3
_geom_torsion_site_symmetry_4
_geom_torsion_publ_flag
Yb O1 N1 C11 175.5(2) . . . . ?
Yb O1 N1 C1 55.2(3) . . . . ?
Yb O1 N1 C19 -67.1(3) . . . . ?
Yb O3 N3 C31 -174.4(2) . . . . ?
Yb O3 N3 C3 64.3(3) . . . . ?
Yb O3 N3 C39 -56.5(4) . . . . ?
O1 N1 C1 C2 64.0(4) . . . . ?
C11 N1 C1 C2 -55.9(4) . . . . ?
C19 N1 C1 C2 -173.6(3) . . . . ?
N1 C1 C2 C3 -53.2(5) . . . . ?
O3 N3 C3 C2 54.0(4) . . . . ?
C31 N3 C3 C2 -65.5(4) . . . . ?
C39 N3 C3 C2 176.1(3) . . . . ?
C1 C2 C3 N3 -72.6(4) . . . . ?
O1 N1 C11 C12 66.6(4) . . . . ?
C1 N1 C11 C12 -172.2(3) . . . . ?
C19 N1 C11 C12 -52.7(4) . . . . ?
N1 C11 C12 C17 20.9(5) . . . . ?
N1 C11 C12 C13 -159.9(3) . . . . ?
C17 C12 C13 C14 1.1(6) . . . . ?
C11 C12 C13 C14 -178.1(4) . . . . ?
C12 C13 C14 C15 -2.7(7) . . . . ?
C13 C14 C15 C16 1.9(7) . . . . ?
C14 C15 C16 C17 0.4(7) . . . . ?
C13 C12 C17 C16 1.2(6) . . . . ?
C11 C12 C17 C16 -179.6(4) . . . . ?
C13 C12 C17 C18 179.7(4) . . . . ?
C11 C12 C17 C18 -1.1(6) . . . . ?
C15 C16 C17 C12 -2.0(6) . . . . ?
C15 C16 C17 C18 179.5(4) . . . . ?
C12 C17 C18 C19 14.9(5) . . . . ?
C16 C17 C18 C19 -166.6(4) . . . . ?
O1 N1 C19 C20 67.5(4) . . . . ?
C11 N1 C19 C20 -174.2(3) . . . . ?
C1 N1 C19 C20 -55.2(4) . . . . ?
O1 N1 C19 C18 -51.1(4) . . . . ?
C11 N1 C19 C18 67.2(4) . . . . ?
C1 N1 C19 C18 -173.9(3) . . . . ?
C17 C18 C19 C20 -169.5(3) . . . . ?
C17 C18 C19 N1 -47.9(4) . . . . ?
Yb O2 C20 N2 177.5(3) . . . . ?
Yb O2 C20 C19 0.5(7) . . . . ?
C21 N2 C20 O2 -3.9(7) . . . . ?
C21 N2 C20 C19 173.2(4) . . . . ?
N1 C19 C20 O2 -36.9(5) . . . . ?
C18 C19 C20 O2 83.3(4) . . . . ?
N1 C19 C20 N2 146.0(4) . . . . ?
C18 C19 C20 N2 -93.9(4) . . . . ?
C20 N2 C21 C22 -57.2(6) . . . . ?
C20 N2 C21 C24 -177.4(5) . . . . ?
C20 N2 C21 C23 65.0(6) . . . . ?
O3 N3 C31 C32 71.0(4) . . . . ?
C3 N3 C31 C32 -166.5(3) . . . . ?
C39 N3 C31 C32 -48.2(4) . . . . ?
N3 C31 C32 C37 18.5(5) . . . . ?
N3 C31 C32 C33 -164.2(4) . . . . ?
C37 C32 C33 C34 -0.4(6) . . . . ?
C31 C32 C33 C34 -177.9(4) . . . . ?
C32 C33 C34 C35 -0.3(7) . . . . ?
C33 C34 C35 C36 0.7(8) . . . . ?
C34 C35 C36 C37 -0.3(8) . . . . ?
C33 C32 C37 C36 0.9(6) . . . . ?
C31 C32 C37 C36 178.1(4) . . . . ?
C33 C32 C37 C38 179.2(4) . . . . ?
C31 C32 C37 C38 -3.5(6) . . . . ?
C35 C36 C37 C32 -0.5(7) . . . . ?
C35 C36 C37 C38 -178.9(4) . . . . ?
C32 C37 C38 C39 19.8(5) . . . . ?
C36 C37 C38 C39 -161.9(4) . . . . ?
C37 C38 C39 C40 -172.5(3) . . . . ?
C37 C38 C39 N3 -50.8(4) . . . . ?
O3 N3 C39 C38 -51.4(4) . . . . ?
C31 N3 C39 C38 65.8(4) . . . . ?
C3 N3 C39 C38 -174.5(3) . . . . ?
O3 N3 C39 C40 71.4(4) . . . . ?
C31 N3 C39 C40 -171.4(3) . . . . ?
C3 N3 C39 C40 -51.7(4) . . . . ?
Yb O4 C40 N4 -153.4(3) . . . . ?
Yb O4 C40 C39 26.7(5) . . . . ?
C41 N4 C40 O4 2.0(6) . . . . ?
C41 N4 C40 C39 -178.0(3) . . . . ?
C38 C39 C40 O4 63.3(4) . . . . ?
N3 C39 C40 O4 -58.8(4) . . . . ?
C38 C39 C40 N4 -116.7(4) . . . . ?
N3 C39 C40 N4 121.2(3) . . . . ?
C40 N4 C41 C43 -64.1(5) . . . . ?
C40 N4 C41 C44 58.6(5) . . . . ?
C40 N4 C41 C42 176.7(4) . . . . ?
O5S S2S O4S Yb -115.5(4) . . . . ?
O6S S2S O4S Yb 20.1(5) . . . . ?
C2S S2S O4S Yb 133.0(5) . . . . ?
O9S S3S O7S Yb -34.9(7) . . . . ?
O8S S3S O7S Yb 100.0(6) . . . . ?
C3S S3S O7S Yb -150.3(6) . . . . ?
O3S S1S C1S F1S -175.1(4) . . . . ?
O1S S1S C1S F1S -55.2(4) . . . . ?
O2S S1S C1S F1S 64.4(4) . . . . ?
O3S S1S C1S F2S 63.5(4) . . . . ?
O1S S1S C1S F2S -176.7(4) . . . . ?
O2S S1S C1S F2S -57.1(4) . . . . ?
O3S S1S C1S F3S -55.9(4) . . . . ?
O1S S1S C1S F3S 64.0(4) . . . . ?
O2S S1S C1S F3S -176.5(4) . . . . ?
O5S S2S C2S F5S -62.2(5) . . . . ?
O6S S2S C2S F5S 175.1(5) . . . . ?
O4S S2S C2S F5S 57.0(5) . . . . ?
O5S S2S C2S F6S 177.2(5) . . . . ?
O6S S2S C2S F6S 54.5(6) . . . . ?
O4S S2S C2S F6S -63.6(6) . . . . ?
O5S S2S C2S F4S 58.7(6) . . . . ?
O6S S2S C2S F4S -63.9(6) . . . . ?
O4S S2S C2S F4S 177.9(5) . . . . ?
O9S S3S C3S F9S -60.1(6) . . . . ?
O8S S3S C3S F9S 177.9(6) . . . . ?
O7S S3S C3S F9S 61.2(6) . . . . ?
O9S S3S C3S F7S -179.6(6) . . . . ?
O8S S3S C3S F7S 58.4(7) . . . . ?
O7S S3S C3S F7S -58.2(7) . . . . ?
O9S S3S C3S F8S 58.1(7) . . . . ?
O8S S3S C3S F8S -63.9(7) . . . . ?
O7S S3S C3S F8S 179.5(6) . . . . ?
C7SA O11S C4SA C5SA -49.0(16) . . . . ?
O11S C4SA C5SA C6SA 38.0(15) . . . . ?
C4SA C5SA C6SA C7SA -16(2) . . . . ?
C4SA O11S C7SA C6SA 39.3(19) . . . . ?
C5SA C6SA C7SA O11S -13(2) . . . . ?
C7SB O11S C4SB C5SB -30(3) . . . . ?
O11S C4SB C5SB C6SB 26(2) . . . . ?
C4SB C5SB C6SB C7SB -13(2) . . . . ?
C4SB O11S C7SB C6SB 21(3) . . . . ?
C5SB C6SB C7SB O11S -5(2) . . . . ?
